data_4508539
loop_
_publ_author_name
'Rodr\'iguez-Molina, Braulio'
'Ochoa, Ma. Eugenia'
'Romero, Margarita'
'Khan, Saeed I.'
'Farf\'an, Norberto'
'Santillan, Rosa'
'Garcia-Garibay, Miguel A.'

_publ_section_title
;
 Conformational Polymorphism and Isomorphism of Molecular Rotors with
 Fluoroaromatic Rotators and Mestranol Stators
;
_journal_issue 11
_journal_name_full 'Crystal Growth &amp; Design'
_journal_page_first 5107
_journal_paper_doi 10.1021/cg4012873
_journal_volume 13
_journal_year 2013
_chemical_absolute_configuration unk
_chemical_formula_moiety 'C48 H50 F4 O4'
_chemical_formula_sum 'C48 H50 F4 O4'
_chemical_formula_weight 766.88
_chemical_name_common 'compound 5'
_chemical_name_systematic
; 
3,6-bis[3-methoxy-estra-1,3,5-(10)-trien-17a-ethynyl]
-1,2,4,5-tetrafluorobenzene 
;
_space_group_IT_number 19
_symmetry_cell_setting orthorhombic
_symmetry_space_group_name_Hall 'P 2ac 2ab'
_symmetry_space_group_name_H-M 'P 21 21 21'
_atom_sites_solution_hydrogens geom
_atom_sites_solution_primary direct
_atom_sites_solution_secondary difmap
_audit_creation_method SHELXL-97
_cell_angle_alpha 90.00
_cell_angle_beta 90.00
_cell_angle_gamma 90.00
_cell_formula_units_Z 8
_cell_length_a 17.3857(19)
_cell_length_b 19.968(2)
_cell_length_c 22.353(2)
_cell_measurement_reflns_used 9655
_cell_measurement_temperature 100(2)
_cell_measurement_theta_max 29.20
_cell_measurement_theta_min 3.61
_cell_volume 7760.0(13)
_computing_cell_refinement 'Bruker SAINT'
_computing_data_collection 'Bruker APEX2'
_computing_data_reduction 'Bruker SAINT'
_computing_molecular_graphics 'Bruker SHELXTL'
_computing_publication_material 'Bruker SHELXTL'
_computing_structure_refinement 'SHELXL-97 (Sheldrick, 2008)'
_computing_structure_solution 'SHELXS-97 (Sheldrick, 2008)'
_diffrn_ambient_temperature 100(2)
_diffrn_measured_fraction_theta_full 0.997
_diffrn_measured_fraction_theta_max 0.992
_diffrn_measurement_device_type 'Bruker APEX-II CCD'
_diffrn_measurement_method '\f and \w scans'
_diffrn_radiation_monochromator graphite
_diffrn_radiation_source 'fine-focus sealed tube'
_diffrn_radiation_type MoK\a
_diffrn_radiation_wavelength 0.71073
_diffrn_reflns_av_R_equivalents 0.0573
_diffrn_reflns_av_sigmaI/netI 0.0314
_diffrn_reflns_limit_h_max 23
_diffrn_reflns_limit_h_min -23
_diffrn_reflns_limit_k_max 27
_diffrn_reflns_limit_k_min -27
_diffrn_reflns_limit_l_max 30
_diffrn_reflns_limit_l_min -30
_diffrn_reflns_number 104732
_diffrn_reflns_theta_full 28.00
_diffrn_reflns_theta_max 29.31
_diffrn_reflns_theta_min 3.56
_exptl_absorpt_coefficient_mu 0.095
_exptl_absorpt_correction_T_max 0.9925
_exptl_absorpt_correction_T_min 0.9102
_exptl_absorpt_correction_type multi-scan
_exptl_absorpt_process_details 'Sadabs (Bruker)'
_exptl_crystal_colour colorless
_exptl_crystal_density_diffrn 1.313
_exptl_crystal_density_method 'not measured'
_exptl_crystal_description platelet
_exptl_crystal_F_000 3248
_exptl_crystal_size_max 0.36
_exptl_crystal_size_mid 0.12
_exptl_crystal_size_min 0.08
_refine_diff_density_max 0.386
_refine_diff_density_min -0.264
_refine_diff_density_rms 0.041
_refine_ls_abs_structure_details 'Flack H D (1983), Acta Cryst. A39, 876-881'
_refine_ls_extinction_method none
_refine_ls_goodness_of_fit_ref 1.066
_refine_ls_hydrogen_treatment mixed
_refine_ls_matrix_type full
_refine_ls_number_parameters 1023
_refine_ls_number_reflns 11383
_refine_ls_number_restraints 1
_refine_ls_restrained_S_all 1.065
_refine_ls_R_factor_all 0.0559
_refine_ls_R_factor_gt 0.0401
_refine_ls_shift/su_max 0.000
_refine_ls_shift/su_mean 0.000
_refine_ls_structure_factor_coef Fsqd
_refine_ls_weighting_details 'calc w=1/[\s^2^(Fo^2^)+(0.0467P)^2^+1.5388P] where P=(Fo^2^+2Fc^2^)/3'
_refine_ls_weighting_scheme calc
_refine_ls_wR_factor_gt 0.0924
_refine_ls_wR_factor_ref 0.1001
_reflns_number_gt 9410
_reflns_number_total 11383
_reflns_threshold_expression >2sigma(I)
_cod_data_source_file cg4012873_si_009.cif
_cod_data_source_block gg512lts
_cod_depositor_comments
;
The following automatic conversions were performed:

'_symmetry_cell_setting' value 'Orthorhombic' changed to
'orthorhombic' according to
/home/saulius/struct/CIF-dictionaries/cif_core.dic dictionary named
'cif_core.dic' version 2.4.2 from 2011-04-26.

Automatic conversion script
Id: cif_fix_values 1891 2012-01-12 08:04:46Z andrius 
;
_cod_original_cell_volume 7760.0(15)
_cod_original_sg_symbol_H-M 'P21 21 21'
_cod_database_code 4508539

loop_
_symmetry_equiv_pos_as_xyz
'x, y, z'
'-x+1/2, -y, z+1/2'
'-x, y+1/2, -z+1/2'
'x+1/2, -y+1/2, -z'

loop_
_atom_site_label
_atom_site_type_symbol
_atom_site_fract_x
_atom_site_fract_y
_atom_site_fract_z
_atom_site_U_iso_or_equiv
_atom_site_adp_type
_atom_site_occupancy
_atom_site_symmetry_multiplicity
_atom_site_calc_flag
_atom_site_refinement_flags
F1 F -0.04346(8) 0.41163(8) -0.02103(7) 0.0373(3) Uani 1 1 d .
F2 F -0.08495(8) 0.51286(8) 0.05088(7) 0.0371(3) Uani 1 1 d .
F3 F 0.17706(8) 0.56843(7) 0.07918(6) 0.0329(3) Uani 1 1 d .
F4 F 0.21802(7) 0.46867(7) 0.00563(6) 0.0300(3) Uani 1 1 d .
O1 O 0.12610(10) 0.29716(9) -0.18698(7) 0.0332(4) Uani 1 1 d .
H1 H 0.1237 0.3339 -0.2052 0.050 Uiso 1 1 calc R
O2 O 0.00884(10) 0.76639(9) 0.14165(9) 0.0346(4) Uani 1 1 d .
H2 H 0.0546 0.7596 0.1312 0.052 Uiso 1 1 calc R
O3 O 0.71247(10) 0.46270(9) -0.07928(8) 0.0330(4) Uani 1 1 d .
O4 O -0.57857(12) 0.59889(12) 0.22619(10) 0.0542(6) Uani 1 1 d .
C1 C 0.17144(13) 0.30507(12) -0.13386(10) 0.0276(5) Uani 1 1 d .
C2 C 0.13420(13) 0.35131(12) -0.09124(10) 0.0277(5) Uani 1 1 d .
C3 C 0.11080(13) 0.38857(12) -0.05369(10) 0.0266(5) Uani 1 1 d .
C4 C 0.08828(13) 0.43816(12) -0.01073(10) 0.0253(5) Uani 1 1 d .
C5 C 0.14274(13) 0.47887(12) 0.01698(10) 0.0244(4) Uani 1 1 d .
C6 C 0.12211(13) 0.53047(12) 0.05437(10) 0.0249(4) Uani 1 1 d .
C7 C 0.04471(14) 0.54494(12) 0.06633(10) 0.0256(5) Uani 1 1 d .
C8 C -0.00953(13) 0.50267(12) 0.04037(11) 0.0274(5) Uani 1 1 d .
C9 C 0.01166(13) 0.45046(12) 0.00333(11) 0.0274(5) Uani 1 1 d .
C10 C 0.02236(14) 0.60064(12) 0.10199(10) 0.0284(5) Uani 1 1 d .
C11 C 0.00176(14) 0.64846(12) 0.12994(10) 0.0272(5) Uani 1 1 d .
C12 C -0.02222(13) 0.70678(12) 0.16655(10) 0.0265(5) Uani 1 1 d .
C13 C 0.18183(15) 0.23513(12) -0.10413(12) 0.0320(5) Uani 1 1 d .
H13A H 0.1418 0.2277 -0.0734 0.038 Uiso 1 1 calc R
H13B H 0.1780 0.1992 -0.1345 0.038 Uiso 1 1 calc R
C14 C 0.26272(14) 0.23534(12) -0.07521(11) 0.0297(5) Uani 1 1 d .
H14A H 0.2595 0.2252 -0.0319 0.036 Uiso 1 1 calc R
H14B H 0.2966 0.2020 -0.0946 0.036 Uiso 1 1 calc R
C15 C 0.29279(13) 0.30686(11) -0.08562(9) 0.0236(4) Uani 1 1 d .
H15 H 0.2689 0.3357 -0.0541 0.028 Uiso 1 1 calc R
C16 C 0.25620(13) 0.32738(11) -0.14532(10) 0.0235(4) Uani 1 1 d .
C17 C 0.28727(14) 0.28695(13) -0.19877(10) 0.0293(5) Uani 1 1 d .
H17A H 0.3434 0.2908 -0.2002 0.044 Uiso 1 1 calc R
H17B H 0.2653 0.3046 -0.2360 0.044 Uiso 1 1 calc R
H17C H 0.2728 0.2398 -0.1942 0.044 Uiso 1 1 calc R
C18 C 0.26994(13) 0.40226(12) -0.15558(10) 0.0253(5) Uani 1 1 d .
H18A H 0.2423 0.4283 -0.1246 0.030 Uiso 1 1 calc R
H18B H 0.2491 0.4153 -0.1951 0.030 Uiso 1 1 calc R
C19 C 0.35608(13) 0.41899(12) -0.15301(9) 0.0244(4) Uani 1 1 d .
H19A H 0.3629 0.4680 -0.1570 0.029 Uiso 1 1 calc R
H19B H 0.3825 0.3973 -0.1871 0.029 Uiso 1 1 calc R
C20 C 0.39331(12) 0.39534(11) -0.09414(9) 0.0216(4) Uani 1 1 d .
H20 H 0.3672 0.4200 -0.0609 0.026 Uiso 1 1 calc R
C21 C 0.37919(13) 0.32011(11) -0.08336(9) 0.0231(4) Uani 1 1 d .
H21 H 0.4048 0.2940 -0.1159 0.028 Uiso 1 1 calc R
C22 C 0.41480(14) 0.30063(12) -0.02338(10) 0.0270(5) Uani 1 1 d .
H22A H 0.3934 0.3294 0.0086 0.032 Uiso 1 1 calc R
H22B H 0.4016 0.2536 -0.0140 0.032 Uiso 1 1 calc R
C23 C 0.50170(14) 0.30850(13) -0.02531(11) 0.0315(5) Uani 1 1 d .
H23A H 0.5215 0.3094 0.0162 0.038 Uiso 1 1 calc R
H23B H 0.5241 0.2688 -0.0453 0.038 Uiso 1 1 calc R
C24 C 0.52911(13) 0.37075(12) -0.05740(9) 0.0253(5) Uani 1 1 d .
C25 C 0.47905(13) 0.41188(11) -0.09003(9) 0.0225(4) Uani 1 1 d .
C26 C 0.50996(13) 0.46891(12) -0.11723(10) 0.0261(5) Uani 1 1 d .
H26 H 0.4767 0.4979 -0.1388 0.031 Uiso 1 1 calc R
C27 C 0.58720(14) 0.48439(12) -0.11370(10) 0.0279(5) Uani 1 1 d .
H27 H 0.6067 0.5231 -0.1332 0.033 Uiso 1 1 calc R
C28 C 0.63655(13) 0.44273(13) -0.08131(10) 0.0275(5) Uani 1 1 d .
C29 C 0.60760(14) 0.38634(13) -0.05389(10) 0.0282(5) Uani 1 1 d .
H29 H 0.6412 0.3577 -0.0323 0.034 Uiso 1 1 calc R
C30 C 0.76498(14) 0.41973(15) -0.04918(13) 0.0393(6) Uani 1 1 d .
H30A H 0.7495 0.4151 -0.0072 0.059 Uiso 1 1 calc R
H30B H 0.8168 0.4389 -0.0512 0.059 Uiso 1 1 calc R
H30C H 0.7648 0.3756 -0.0684 0.059 Uiso 1 1 calc R
C31 C 0.00266(15) 0.69371(14) 0.23303(11) 0.0336(5) Uani 1 1 d .
H31A H 0.0481 0.6639 0.2345 0.040 Uiso 1 1 calc R
H31B H 0.0156 0.7364 0.2532 0.040 Uiso 1 1 calc R
C32 C -0.06706(15) 0.66006(14) 0.26375(10) 0.0336(6) Uani 1 1 d .
H32A H -0.0526 0.6160 0.2806 0.040 Uiso 1 1 calc R
H32B H -0.0875 0.6887 0.2962 0.040 Uiso 1 1 calc R
C33 C -0.12648(13) 0.65199(11) 0.21340(9) 0.0241(4) Uani 1 1 d .
H33 H -0.1117 0.6106 0.1910 0.029 Uiso 1 1 calc R
C34 C -0.11087(13) 0.71112(11) 0.17116(9) 0.0229(4) Uani 1 1 d .
C35 C -0.13072(14) 0.77921(11) 0.19893(11) 0.0277(5) Uani 1 1 d .
H35A H -0.1100 0.8151 0.1738 0.042 Uiso 1 1 calc R
H35B H -0.1082 0.7822 0.2390 0.042 Uiso 1 1 calc R
H35C H -0.1867 0.7839 0.2017 0.042 Uiso 1 1 calc R
C36 C -0.15576(13) 0.70136(12) 0.11318(9) 0.0249(5) Uani 1 1 d .
H36A H -0.1358 0.6615 0.0919 0.030 Uiso 1 1 calc R
H36B H -0.1482 0.7408 0.0870 0.030 Uiso 1 1 calc R
C37 C -0.24218(13) 0.69201(12) 0.12559(10) 0.0258(5) Uani 1 1 d .
H37A H -0.2687 0.6810 0.0876 0.031 Uiso 1 1 calc R
H37B H -0.2637 0.7347 0.1407 0.031 Uiso 1 1 calc R
C38 C -0.25825(13) 0.63619(12) 0.17151(10) 0.0247(5) Uani 1 1 d .
H38 H -0.2409 0.5934 0.1526 0.030 Uiso 1 1 calc R
C39 C -0.21082(14) 0.64420(11) 0.22950(9) 0.0246(4) Uani 1 1 d .
H39 H -0.2284 0.6853 0.2511 0.029 Uiso 1 1 calc R
C40 C -0.22534(15) 0.58316(12) 0.26884(11) 0.0317(5) Uani 1 1 d .
H40A H -0.1929 0.5861 0.3052 0.038 Uiso 1 1 calc R
H40B H -0.2104 0.5422 0.2468 0.038 Uiso 1 1 calc R
C41 C -0.30999(16) 0.57817(14) 0.28723(12) 0.0379(6) Uani 1 1 d .
H41A H -0.3208 0.5313 0.2990 0.046 Uiso 1 1 calc R
H41B H -0.3181 0.6066 0.3229 0.046 Uiso 1 1 calc R
C42 C -0.36717(15) 0.59856(12) 0.23994(11) 0.0325(5) Uani 1 1 d .
C43 C -0.34388(14) 0.62742(12) 0.18566(11) 0.0280(5) Uani 1 1 d .
C44 C -0.40105(14) 0.64736(12) 0.14558(11) 0.0304(5) Uani 1 1 d .
H44 H -0.3863 0.6679 0.1090 0.036 Uiso 1 1 calc R
C45 C -0.47911(15) 0.63812(14) 0.15740(13) 0.0379(6) Uani 1 1 d .
H45 H -0.5168 0.6516 0.1291 0.045 Uiso 1 1 calc R
C46 C -0.50066(16) 0.60917(14) 0.21058(13) 0.0402(6) Uani 1 1 d .
C47 C -0.44619(17) 0.59040(14) 0.25152(13) 0.0393(6) Uani 1 1 d .
H47 H -0.4621 0.5715 0.2885 0.047 Uiso 1 1 calc R
C48 C -0.62854(18) 0.58088(16) 0.17808(17) 0.0528(8) Uani 1 1 d .
H48A H -0.6098 0.5397 0.1592 0.079 Uiso 1 1 calc R
H48B H -0.6296 0.6171 0.1485 0.079 Uiso 1 1 calc R
H48C H -0.6806 0.5735 0.1936 0.079 Uiso 1 1 calc R
F5 F 0.43481(8) 0.49762(8) 0.04684(7) 0.0377(4) Uani 1 1 d .
F6 F 0.49098(8) 0.59963(8) -0.01797(7) 0.0350(3) Uani 1 1 d .
F7 F 0.68647(8) 0.44391(7) 0.11062(6) 0.0352(3) Uani 1 1 d .
F8 F 0.74268(7) 0.54425(7) 0.04374(6) 0.0286(3) Uani 1 1 d .
O5 O 0.66841(10) 0.76010(9) -0.12549(8) 0.0315(4) Uani 1 1 d .
H5 H 0.6738 0.7854 -0.0958 0.047 Uiso 1 1 calc R
O6 O 0.52030(10) 0.30421(9) 0.23015(7) 0.0331(4) Uani 1 1 d .
H6 H 0.5568 0.2795 0.2194 0.050 Uiso 1 1 calc R
O7 O -0.08112(11) 0.45781(11) 0.20180(9) 0.0452(5) Uani 1 1 d .
O8 O 1.27192(9) 0.63634(9) -0.06156(8) 0.0328(4) Uani 1 1 d .
C49 C 0.70989(13) 0.69881(11) -0.11547(10) 0.0241(4) Uani 1 1 d .
C50 C 0.67596(12) 0.66191(11) -0.06390(10) 0.0227(4) Uani 1 1 d .
C51 C 0.64885(13) 0.62483(11) -0.02793(10) 0.0231(4) Uani 1 1 d .
C52 C 0.61850(13) 0.57475(11) 0.01085(9) 0.0226(4) Uani 1 1 d .
C53 C 0.53982(13) 0.56143(12) 0.01360(10) 0.0249(5) Uani 1 1 d .
C54 C 0.51104(13) 0.50904(12) 0.04688(10) 0.0263(5) Uani 1 1 d .
C55 C 0.55907(14) 0.46788(12) 0.08073(10) 0.0258(5) Uani 1 1 d .
C56 C 0.63749(13) 0.48230(11) 0.07921(9) 0.0244(4) Uani 1 1 d .
C57 C 0.66622(12) 0.53390(12) 0.04509(9) 0.0226(4) Uani 1 1 d .
C58 C 0.52878(14) 0.41322(12) 0.11498(11) 0.0297(5) Uani 1 1 d .
C59 C 0.50205(14) 0.36807(13) 0.14322(11) 0.0297(5) Uani 1 1 d .
C60 C 0.46951(14) 0.31436(12) 0.18121(10) 0.0279(5) Uani 1 1 d .
C61 C 0.70199(14) 0.65371(13) -0.17137(10) 0.0281(5) Uani 1 1 d .
H61A H 0.7009 0.6811 -0.2083 0.034 Uiso 1 1 calc R
H61B H 0.6542 0.6268 -0.1693 0.034 Uiso 1 1 calc R
C62 C 0.77421(14) 0.60738(14) -0.17045(11) 0.0321(5) Uani 1 1 d .
H62A H 0.7592 0.5600 -0.1648 0.039 Uiso 1 1 calc R
H62B H 0.8036 0.6115 -0.2082 0.039 Uiso 1 1 calc R
C63 C 0.82229(13) 0.63285(12) -0.11655(10) 0.0246(4) Uani 1 1 d .
H63 H 0.8032 0.6084 -0.0804 0.030 Uiso 1 1 calc R
C64 C 0.79822(12) 0.70628(11) -0.10915(9) 0.0233(4) Uani 1 1 d .
C65 C 0.82696(15) 0.74943(14) -0.16154(11) 0.0343(6) Uani 1 1 d .
H65A H 0.8825 0.7565 -0.1576 0.051 Uiso 1 1 calc R
H65B H 0.8005 0.7928 -0.1610 0.051 Uiso 1 1 calc R
H65C H 0.8162 0.7265 -0.1994 0.051 Uiso 1 1 calc R
C66 C 0.82843(12) 0.73302(12) -0.04934(10) 0.0243(4) Uani 1 1 d .
H66A H 0.8039 0.7082 -0.0161 0.029 Uiso 1 1 calc R
H66B H 0.8146 0.7809 -0.0453 0.029 Uiso 1 1 calc R
C67 C 0.91635(12) 0.72530(12) -0.04526(10) 0.0241(4) Uani 1 1 d .
H67A H 0.9409 0.7568 -0.0737 0.029 Uiso 1 1 calc R
H67B H 0.9333 0.7376 -0.0044 0.029 Uiso 1 1 calc R
C68 C 0.94372(12) 0.65398(11) -0.05928(9) 0.0217(4) Uani 1 1 d .
H68 H 0.9252 0.6249 -0.0258 0.026 Uiso 1 1 calc R
C69 C 0.90964(13) 0.62464(12) -0.11746(10) 0.0252(5) Uani 1 1 d .
H69 H 0.9310 0.6496 -0.1525 0.030 Uiso 1 1 calc R
C70 C 0.93414(14) 0.55157(13) -0.12156(12) 0.0314(5) Uani 1 1 d .
H70A H 0.9081 0.5301 -0.1560 0.038 Uiso 1 1 calc R
H70B H 0.9183 0.5277 -0.0848 0.038 Uiso 1 1 calc R
C71 C 1.02115(13) 0.54605(13) -0.12921(11) 0.0290(5) Uani 1 1 d .
H71A H 1.0375(3) 0.5002(7) -0.1176(2) 0.035 Uiso 1 1 calc R
H71B H 1.0339(2) 0.55222(15) -0.1722(6) 0.035 Uiso 1 1 calc R
C72 C 1.06676(13) 0.59648(12) -0.09264(10) 0.0246(5) Uani 1 1 d .
C73 C 1.03138(12) 0.64753(11) -0.06057(9) 0.0226(4) Uani 1 1 d .
C74 C 1.07873(13) 0.69304(12) -0.02982(10) 0.0255(5) Uani 1 1 d .
H74 H 1.0556 0.7280 -0.0073 0.031 Uiso 1 1 calc R
C75 C 1.15785(13) 0.68839(12) -0.03132(10) 0.0266(5) Uani 1 1 d .
H75 H 1.1885 0.7203 -0.0107 0.032 Uiso 1 1 calc R
C76 C 1.19261(13) 0.63673(12) -0.06319(10) 0.0258(5) Uani 1 1 d .
C77 C 1.14751(14) 0.59104(12) -0.09368(10) 0.0268(5) Uani 1 1 d .
H77 H 1.1711 0.5557 -0.1155 0.032 Uiso 1 1 calc R
C78 C 1.31011(14) 0.58263(13) -0.09065(12) 0.0335(5) Uani 1 1 d .
H78A H 1.2937 0.5401 -0.0729 0.050 Uiso 1 1 calc R
H78B H 1.3658 0.5878 -0.0858 0.050 Uiso 1 1 calc R
H78C H 1.2971 0.5830 -0.1333 0.050 Uiso 1 1 calc R
C79 C 0.45495(15) 0.24882(12) 0.14392(11) 0.0309(5) Uani 1 1 d .
H79A H 0.4866 0.2490 0.1071 0.037 Uiso 1 1 calc R
H79B H 0.4685 0.2088 0.1678 0.037 Uiso 1 1 calc R
C80 C 0.36798(15) 0.24805(12) 0.12776(11) 0.0299(5) Uani 1 1 d .
H80A H 0.3604 0.2405 0.0844 0.036 Uiso 1 1 calc R
H80B H 0.3405 0.2127 0.1503 0.036 Uiso 1 1 calc R
C81 C 0.34001(14) 0.31795(11) 0.14613(10) 0.0262(5) Uani 1 1 d .
H81 H 0.3579 0.3498 0.1145 0.031 Uiso 1 1 calc R
C82 C 0.38736(14) 0.33335(12) 0.20300(10) 0.0264(5) Uani 1 1 d .
C83 C 0.36801(14) 0.28753(13) 0.25604(10) 0.0296(5) Uani 1 1 d .
H83A H 0.3975 0.3017 0.2912 0.044 Uiso 1 1 calc R
H83B H 0.3813 0.2412 0.2460 0.044 Uiso 1 1 calc R
H83C H 0.3129 0.2904 0.2648 0.044 Uiso 1 1 calc R
C84 C 0.37312(14) 0.40645(12) 0.22009(11) 0.0302(5) Uani 1 1 d .
H84A H 0.3926(4) 0.4342(6) 0.1904(6) 0.036 Uiso 1 1 calc R
H84B H 0.3988(6) 0.4161(2) 0.2554(7) 0.036 Uiso 1 1 calc R
C85 C 0.28670(14) 0.42047(12) 0.22820(11) 0.0299(5) Uani 1 1 d .
H85A H 0.2793 0.4685 0.2376 0.036 Uiso 1 1 calc R
H85B H 0.2673 0.3941 0.2625 0.036 Uiso 1 1 calc R
C86 C 0.23960(14) 0.40262(12) 0.17205(10) 0.0261(5) Uani 1 1 d .
H86 H 0.2591 0.4314 0.1388 0.031 Uiso 1 1 calc R
C87 C 0.25420(14) 0.32924(11) 0.15371(10) 0.0261(5) Uani 1 1 d .
H87 H 0.2352 0.2994 0.1864 0.031 Uiso 1 1 calc R
C88 C 0.20801(16) 0.31443(12) 0.09692(10) 0.0311(5) Uani 1 1 d .
H88A H 0.2215 0.3474 0.0655 0.037 Uiso 1 1 calc R
H88B H 0.2212 0.2692 0.0819 0.037 Uiso 1 1 calc R
C89 C 0.12196(16) 0.31809(12) 0.10992(11) 0.0322(5) Uani 1 1 d .
H89A H 0.0939 0.3215 0.0715 0.039 Uiso 1 1 calc R
H89B H 0.1058 0.2759 0.1296 0.039 Uiso 1 1 calc R
C90 C 0.09922(15) 0.37651(12) 0.14937(10) 0.0295(5) Uani 1 1 d .
C91 C 0.15356(14) 0.41663(12) 0.17808(10) 0.0269(5) Uani 1 1 d .
C92 C 0.12620(15) 0.47057(12) 0.21221(10) 0.0304(5) Uani 1 1 d .
H92 H 0.1624 0.4992 0.2312 0.036 Uiso 1 1 calc R
C93 C 0.04874(15) 0.48365(13) 0.21919(11) 0.0334(5) Uani 1 1 d .
H93 H 0.0321 0.5207 0.2425 0.040 Uiso 1 1 calc R
C94 C -0.00475(15) 0.44192(13) 0.19165(11) 0.0330(5) Uani 1 1 d .
C95 C 0.02037(15) 0.38926(13) 0.15659(11) 0.0325(5) Uani 1 1 d .
H95 H -0.0162 0.3614 0.1371 0.039 Uiso 1 1 calc R
C96 C -0.13726(17) 0.41631(16) 0.17526(14) 0.0470(7) Uani 1 1 d .
H96A H -0.1886 0.4330 0.1855 0.070 Uiso 1 1 calc R
H96B H -0.1314 0.3704 0.1902 0.070 Uiso 1 1 calc R
H96C H -0.1308 0.4167 0.1317 0.070 Uiso 1 1 calc R

loop_
_atom_site_aniso_label
_atom_site_aniso_U_11
_atom_site_aniso_U_22
_atom_site_aniso_U_33
_atom_site_aniso_U_23
_atom_site_aniso_U_13
_atom_site_aniso_U_12
F1 0.0237(7) 0.0406(8) 0.0474(9) -0.0069(7) 0.0003(6) -0.0016(6)
F2 0.0225(7) 0.0419(9) 0.0469(8) -0.0001(7) 0.0105(6) 0.0062(6)
F3 0.0289(7) 0.0337(8) 0.0359(7) -0.0051(6) 0.0010(6) 0.0006(6)
F4 0.0197(6) 0.0349(7) 0.0353(7) -0.0025(6) 0.0059(5) 0.0043(6)
O1 0.0286(9) 0.0417(10) 0.0293(8) -0.0075(8) -0.0034(7) -0.0077(8)
O2 0.0258(9) 0.0286(9) 0.0495(11) 0.0025(8) 0.0078(8) 0.0025(7)
O3 0.0223(8) 0.0426(10) 0.0342(9) -0.0048(8) -0.0024(7) -0.0037(8)
O4 0.0348(11) 0.0666(15) 0.0612(14) 0.0129(12) 0.0193(10) 0.0105(11)
C1 0.0240(11) 0.0335(12) 0.0251(11) -0.0061(10) 0.0020(9) -0.0037(10)
C2 0.0212(11) 0.0324(12) 0.0293(11) 0.0003(10) 0.0017(9) -0.0017(9)
C3 0.0213(11) 0.0316(12) 0.0269(11) 0.0038(10) 0.0022(9) 0.0008(9)
C4 0.0250(11) 0.0270(11) 0.0237(10) 0.0034(9) 0.0034(9) 0.0045(9)
C5 0.0196(10) 0.0294(11) 0.0242(10) 0.0029(9) 0.0043(8) 0.0039(9)
C6 0.0253(11) 0.0252(11) 0.0242(10) 0.0017(9) 0.0030(9) 0.0017(9)
C7 0.0276(11) 0.0253(11) 0.0239(10) 0.0035(9) 0.0055(9) 0.0042(9)
C8 0.0220(11) 0.0285(12) 0.0317(11) 0.0064(10) 0.0079(9) 0.0063(9)
C9 0.0211(11) 0.0299(12) 0.0311(11) 0.0027(10) 0.0020(9) 0.0004(9)
C10 0.0282(12) 0.0287(12) 0.0283(11) 0.0054(10) 0.0049(9) 0.0064(10)
C11 0.0247(11) 0.0304(12) 0.0266(10) 0.0056(9) 0.0035(9) 0.0054(9)
C12 0.0243(11) 0.0249(11) 0.0302(11) 0.0014(9) 0.0015(9) 0.0040(9)
C13 0.0314(13) 0.0269(12) 0.0378(13) -0.0069(10) 0.0053(11) -0.0059(10)
C14 0.0325(13) 0.0254(11) 0.0313(12) -0.0018(10) 0.0031(10) -0.0020(10)
C15 0.0244(11) 0.0243(11) 0.0220(10) -0.0042(8) 0.0039(8) -0.0012(9)
C16 0.0219(11) 0.0263(11) 0.0222(10) -0.0066(9) 0.0002(8) -0.0018(9)
C17 0.0279(12) 0.0356(13) 0.0243(10) -0.0100(10) 0.0025(9) -0.0022(10)
C18 0.0226(11) 0.0317(12) 0.0214(10) -0.0015(9) -0.0012(8) 0.0000(9)
C19 0.0223(11) 0.0294(11) 0.0215(10) 0.0003(9) 0.0003(8) -0.0009(9)
C20 0.0217(10) 0.0239(10) 0.0193(9) -0.0046(8) -0.0006(8) 0.0015(9)
C21 0.0233(11) 0.0251(11) 0.0210(10) -0.0034(8) 0.0017(8) 0.0010(9)
C22 0.0287(12) 0.0298(12) 0.0224(10) 0.0009(9) 0.0001(9) 0.0017(10)
C23 0.0279(12) 0.0378(14) 0.0287(11) 0.0054(10) -0.0007(10) 0.0063(11)
C24 0.0260(11) 0.0319(12) 0.0181(9) -0.0049(9) 0.0016(8) 0.0023(9)
C25 0.0241(11) 0.0259(11) 0.0173(9) -0.0062(8) -0.0007(8) 0.0007(9)
C26 0.0265(11) 0.0279(11) 0.0239(10) -0.0052(9) -0.0031(9) 0.0006(9)
C27 0.0289(12) 0.0278(12) 0.0269(11) -0.0050(9) 0.0010(9) -0.0042(10)
C28 0.0231(11) 0.0353(12) 0.0240(10) -0.0088(9) -0.0009(9) -0.0020(10)
C29 0.0255(11) 0.0372(13) 0.0219(10) -0.0039(9) -0.0015(9) 0.0052(10)
C30 0.0229(12) 0.0526(17) 0.0423(14) -0.0056(13) -0.0013(11) 0.0022(12)
C31 0.0300(13) 0.0367(14) 0.0342(12) -0.0052(11) -0.0080(10) 0.0063(11)
C32 0.0374(14) 0.0393(14) 0.0240(11) 0.0014(10) -0.0035(10) 0.0092(11)
C33 0.0300(12) 0.0246(11) 0.0178(9) 0.0003(8) 0.0006(8) 0.0055(9)
C34 0.0253(11) 0.0220(10) 0.0213(10) 0.0011(8) 0.0026(8) 0.0060(9)
C35 0.0292(12) 0.0240(11) 0.0299(11) -0.0018(9) 0.0026(9) 0.0050(9)
C36 0.0273(11) 0.0281(11) 0.0194(10) 0.0030(9) 0.0032(8) 0.0047(9)
C37 0.0277(12) 0.0276(11) 0.0221(10) 0.0028(9) 0.0010(9) 0.0032(9)
C38 0.0292(12) 0.0238(11) 0.0213(10) 0.0005(8) 0.0045(9) 0.0047(9)
C39 0.0308(12) 0.0231(11) 0.0198(9) 0.0005(8) 0.0041(9) 0.0053(9)
C40 0.0396(14) 0.0293(12) 0.0264(11) 0.0084(10) 0.0084(10) 0.0070(11)
C41 0.0459(16) 0.0341(14) 0.0338(13) 0.0124(11) 0.0135(12) 0.0064(12)
C42 0.0395(14) 0.0236(11) 0.0344(12) 0.0042(10) 0.0116(11) 0.0054(10)
C43 0.0315(13) 0.0221(11) 0.0304(11) -0.0014(9) 0.0078(10) 0.0033(9)
C44 0.0304(12) 0.0303(12) 0.0305(11) -0.0019(10) 0.0077(10) 0.0032(10)
C45 0.0300(13) 0.0388(14) 0.0448(15) 0.0007(12) 0.0059(11) 0.0076(11)
C46 0.0331(14) 0.0369(14) 0.0506(16) 0.0052(12) 0.0131(12) 0.0077(12)
C47 0.0433(16) 0.0334(14) 0.0413(14) 0.0096(12) 0.0165(12) 0.0070(12)
C48 0.0363(16) 0.0367(15) 0.085(2) 0.0002(16) 0.0099(16) -0.0046(13)
F5 0.0202(7) 0.0463(9) 0.0464(8) 0.0036(7) 0.0057(6) -0.0081(6)
F6 0.0242(7) 0.0403(8) 0.0406(8) 0.0092(7) -0.0029(6) 0.0011(6)
F7 0.0325(8) 0.0380(8) 0.0350(7) 0.0110(6) -0.0041(6) 0.0008(6)
F8 0.0201(6) 0.0337(7) 0.0320(7) 0.0021(6) -0.0025(5) -0.0041(6)
O5 0.0262(9) 0.0299(9) 0.0386(9) 0.0069(8) -0.0064(7) 0.0000(7)
O6 0.0330(10) 0.0362(10) 0.0300(8) 0.0007(8) 0.0034(7) 0.0027(8)
O7 0.0341(10) 0.0475(12) 0.0540(12) -0.0096(10) -0.0047(9) 0.0022(9)
O8 0.0206(8) 0.0325(9) 0.0452(10) -0.0019(8) -0.0006(7) -0.0007(7)
C49 0.0189(10) 0.0246(11) 0.0289(11) 0.0078(9) -0.0026(9) -0.0005(9)
C50 0.0185(10) 0.0231(10) 0.0266(10) -0.0010(9) -0.0030(8) -0.0005(8)
C51 0.0194(10) 0.0268(11) 0.0231(10) -0.0019(9) -0.0010(8) -0.0007(9)
C52 0.0230(11) 0.0259(11) 0.0190(9) -0.0007(8) 0.0003(8) -0.0022(9)
C53 0.0213(11) 0.0299(12) 0.0236(10) 0.0003(9) 0.0003(8) 0.0002(9)
C54 0.0203(11) 0.0322(12) 0.0264(10) -0.0041(9) 0.0037(9) -0.0052(9)
C55 0.0296(12) 0.0263(11) 0.0214(10) -0.0030(9) 0.0044(9) -0.0048(9)
C56 0.0272(11) 0.0265(11) 0.0196(9) 0.0005(9) -0.0016(8) 0.0003(9)
C57 0.0198(10) 0.0266(11) 0.0214(10) -0.0033(9) 0.0002(8) -0.0040(9)
C58 0.0308(13) 0.0304(12) 0.0279(11) -0.0022(10) 0.0060(10) -0.0030(10)
C59 0.0302(12) 0.0304(12) 0.0283(11) -0.0023(10) 0.0055(10) -0.0018(10)
C60 0.0325(13) 0.0269(11) 0.0243(10) 0.0003(9) 0.0064(9) -0.0039(10)
C61 0.0234(11) 0.0378(13) 0.0232(10) 0.0028(10) -0.0048(9) -0.0044(10)
C62 0.0229(12) 0.0429(14) 0.0306(12) -0.0068(11) -0.0036(9) -0.0019(10)
C63 0.0197(10) 0.0317(12) 0.0225(10) -0.0008(9) -0.0011(8) -0.0038(9)
C64 0.0189(10) 0.0285(11) 0.0226(10) 0.0064(9) -0.0021(8) -0.0032(9)
C65 0.0268(12) 0.0428(15) 0.0333(12) 0.0151(11) -0.0033(10) -0.0055(11)
C66 0.0198(10) 0.0252(11) 0.0280(11) 0.0010(9) -0.0003(9) -0.0008(9)
C67 0.0188(10) 0.0292(12) 0.0243(10) 0.0018(9) -0.0017(8) -0.0033(9)
C68 0.0183(10) 0.0268(11) 0.0200(9) 0.0015(8) -0.0005(8) -0.0028(8)
C69 0.0203(11) 0.0300(12) 0.0252(10) 0.0011(9) -0.0014(9) -0.0022(9)
C70 0.0227(11) 0.0326(13) 0.0389(13) -0.0060(11) -0.0001(10) -0.0024(10)
C71 0.0241(12) 0.0329(13) 0.0299(11) -0.0055(10) 0.0009(9) -0.0008(10)
C72 0.0227(11) 0.0258(11) 0.0252(10) 0.0025(9) 0.0012(8) -0.0040(9)
C73 0.0215(10) 0.0246(11) 0.0217(10) 0.0055(9) -0.0006(8) -0.0020(9)
C74 0.0238(11) 0.0255(11) 0.0272(11) 0.0001(9) -0.0016(9) -0.0008(9)
C75 0.0229(11) 0.0271(12) 0.0298(11) 0.0026(9) -0.0023(9) -0.0045(9)
C76 0.0211(11) 0.0261(11) 0.0301(11) 0.0061(9) -0.0011(9) -0.0022(9)
C77 0.0258(11) 0.0270(11) 0.0277(11) 0.0037(9) 0.0030(9) 0.0013(9)
C78 0.0240(12) 0.0343(13) 0.0423(14) 0.0030(11) 0.0034(10) 0.0025(10)
C79 0.0374(14) 0.0265(12) 0.0287(11) -0.0013(10) 0.0092(10) -0.0011(10)
C80 0.0402(14) 0.0237(11) 0.0259(11) -0.0016(9) 0.0071(10) -0.0036(10)
C81 0.0365(13) 0.0218(11) 0.0204(10) 0.0001(8) 0.0047(9) -0.0017(9)
C82 0.0303(12) 0.0261(11) 0.0230(10) -0.0003(9) 0.0038(9) -0.0036(10)
C83 0.0319(13) 0.0336(13) 0.0232(10) 0.0026(9) 0.0048(9) -0.0068(10)
C84 0.0317(13) 0.0306(12) 0.0284(11) -0.0064(10) 0.0057(10) -0.0069(10)
C85 0.0341(13) 0.0276(12) 0.0280(11) -0.0068(10) 0.0045(10) -0.0045(10)
C86 0.0341(12) 0.0234(11) 0.0209(10) 0.0001(9) 0.0027(9) -0.0034(10)
C87 0.0354(13) 0.0237(11) 0.0192(10) 0.0004(9) 0.0017(9) -0.0021(10)
C88 0.0463(15) 0.0245(11) 0.0226(10) -0.0035(9) -0.0004(10) -0.0002(11)
C89 0.0432(15) 0.0266(12) 0.0269(11) 0.0002(9) -0.0074(10) -0.0019(11)
C90 0.0420(14) 0.0246(11) 0.0219(10) 0.0045(9) -0.0020(10) -0.0022(10)
C91 0.0361(13) 0.0255(11) 0.0190(10) 0.0013(9) -0.0001(9) -0.0013(10)
C92 0.0334(13) 0.0314(12) 0.0264(11) -0.0027(10) -0.0007(10) 0.0004(10)
C93 0.0378(14) 0.0325(13) 0.0298(12) -0.0043(10) 0.0008(10) 0.0012(11)
C94 0.0319(13) 0.0359(13) 0.0311(12) 0.0030(10) -0.0015(10) 0.0013(11)
C95 0.0370(14) 0.0310(13) 0.0295(12) 0.0021(10) -0.0057(10) -0.0051(11)
C96 0.0343(15) 0.0537(18) 0.0529(17) -0.0020(15) -0.0041(13) -0.0052(14)

loop_
_atom_type_symbol
_atom_type_description
_atom_type_scat_dispersion_real
_atom_type_scat_dispersion_imag
_atom_type_scat_source
C C 0.0033 0.0000 'International Tables Vol C Tables 4.2.6.8 and 6.1.1.4'
H H 0.0000 0.0000 'International Tables Vol C Tables 4.2.6.8 and 6.1.1.4'
O O 0.0106 0.0000 'International Tables Vol C Tables 4.2.6.8 and 6.1.1.4'
F F 0.0171 0.0000 'International Tables Vol C Tables 4.2.6.8 and 6.1.1.4'

loop_
_geom_angle_atom_site_label_1
_geom_angle_atom_site_label_2
_geom_angle_atom_site_label_3
_geom_angle
C1 O1 H1 109.5
C12 O2 H2 109.5
C28 O3 C30 117.1(2)
C46 O4 C48 115.7(2)
O1 C1 C2 111.2(2)
O1 C1 C13 108.56(19)
C2 C1 C13 109.66(19)
O1 C1 C16 114.48(18)
C2 C1 C16 109.97(19)
C13 C1 C16 102.51(19)
C3 C2 C1 173.5(2)
C2 C3 C4 174.2(3)
C9 C4 C5 116.6(2)
C9 C4 C3 122.3(2)
C5 C4 C3 121.0(2)
F4 C5 C6 118.7(2)
F4 C5 C4 119.2(2)
C6 C5 C4 122.0(2)
F3 C6 C5 119.3(2)
F3 C6 C7 119.3(2)
C5 C6 C7 121.4(2)
C8 C7 C6 116.5(2)
C8 C7 C10 121.5(2)
C6 C7 C10 122.0(2)
F2 C8 C9 118.6(2)
F2 C8 C7 119.7(2)
C9 C8 C7 121.8(2)
F1 C9 C8 119.1(2)
F1 C9 C4 119.2(2)
C8 C9 C4 121.6(2)
C11 C10 C7 177.2(3)
C10 C11 C12 177.9(3)
O2 C12 C11 109.57(19)
O2 C12 C34 110.96(18)
C11 C12 C34 111.2(2)
O2 C12 C31 113.9(2)
C11 C12 C31 108.32(19)
C34 C12 C31 102.76(18)
C14 C13 C1 106.33(19)
C14 C13 H13A 110.5
C1 C13 H13A 110.5
C14 C13 H13B 110.5
C1 C13 H13B 110.5
H13A C13 H13B 108.7
C15 C14 C13 104.4(2)
C15 C14 H14A 110.9
C13 C14 H14A 110.9
C15 C14 H14B 110.9
C13 C14 H14B 110.9
H14A C14 H14B 108.9
C21 C15 C16 112.99(18)
C21 C15 C14 119.38(19)
C16 C15 C14 103.81(18)
C21 C15 H15 106.6
C16 C15 H15 106.6
C14 C15 H15 106.6
C18 C16 C15 109.05(18)
C18 C16 C17 109.94(19)
C15 C16 C17 112.91(19)
C18 C16 C1 116.79(19)
C15 C16 C1 99.93(17)
C17 C16 C1 108.00(18)
C16 C17 H17A 109.5
C16 C17 H17B 109.5
H17A C17 H17B 109.5
C16 C17 H17C 109.5
H17A C17 H17C 109.5
H17B C17 H17C 109.5
C16 C18 C19 111.04(19)
C16 C18 H18A 109.4
C19 C18 H18A 109.4
C16 C18 H18B 109.4
C19 C18 H18B 109.4
H18A C18 H18B 108.0
C18 C19 C20 112.02(18)
C18 C19 H19A 109.2
C20 C19 H19A 109.2
C18 C19 H19B 109.2
C20 C19 H19B 109.2
H19A C19 H19B 107.9
C25 C20 C19 113.24(18)
C25 C20 C21 110.88(18)
C19 C20 C21 111.44(18)
C25 C20 H20 107.0
C19 C20 H20 107.0
C21 C20 H20 107.0
C15 C21 C22 112.58(18)
C15 C21 C20 108.71(18)
C22 C21 C20 108.72(18)
C15 C21 H21 108.9
C22 C21 H21 108.9
C20 C21 H21 108.9
C23 C22 C21 110.60(19)
C23 C22 H22A 109.5
C21 C22 H22A 109.5
C23 C22 H22B 109.5
C21 C22 H22B 109.5
H22A C22 H22B 108.1
C24 C23 C22 114.3(2)
C24 C23 H23A 108.7
C22 C23 H23A 108.7
C24 C23 H23B 108.7
C22 C23 H23B 108.7
H23A C23 H23B 107.6
C29 C24 C25 120.2(2)
C29 C24 C23 117.6(2)
C25 C24 C23 122.2(2)
C26 C25 C24 117.7(2)
C26 C25 C20 121.6(2)
C24 C25 C20 120.7(2)
C27 C26 C25 122.1(2)
C27 C26 H26 119.0
C25 C26 H26 119.0
C26 C27 C28 119.6(2)
C26 C27 H27 120.2
C28 C27 H27 120.2
C29 C28 O3 124.8(2)
C29 C28 C27 119.5(2)
O3 C28 C27 115.6(2)
C28 C29 C24 120.8(2)
C28 C29 H29 119.6
C24 C29 H29 119.6
O3 C30 H30A 109.5
O3 C30 H30B 109.5
H30A C30 H30B 109.5
O3 C30 H30C 109.5
H30A C30 H30C 109.5
H30B C30 H30C 109.5
C32 C31 C12 106.1(2)
C32 C31 H31A 110.5
C12 C31 H31A 110.5
C32 C31 H31B 110.5
C12 C31 H31B 110.5
H31A C31 H31B 108.7
C33 C32 C31 104.32(19)
C33 C32 H32A 110.9
C31 C32 H32A 110.9
C33 C32 H32B 110.9
C31 C32 H32B 110.9
H32A C32 H32B 108.9
C39 C33 C34 113.28(18)
C39 C33 C32 119.12(18)
C34 C33 C32 104.53(19)
C39 C33 H33 106.4
C34 C33 H33 106.4
C32 C33 H33 106.4
C36 C34 C35 110.00(18)
C36 C34 C33 109.49(19)
C35 C34 C33 113.13(18)
C36 C34 C12 116.48(18)
C35 C34 C12 107.50(19)
C33 C34 C12 100.01(17)
C34 C35 H35A 109.5
C34 C35 H35B 109.5
H35A C35 H35B 109.5
C34 C35 H35C 109.5
H35A C35 H35C 109.5
H35B C35 H35C 109.5
C34 C36 C37 111.21(17)
C34 C36 H36A 109.4
C37 C36 H36A 109.4
C34 C36 H36B 109.4
C37 C36 H36B 109.4
H36A C36 H36B 108.0
C36 C37 C38 112.63(19)
C36 C37 H37A 109.1
C38 C37 H37A 109.1
C36 C37 H37B 109.1
C38 C37 H37B 109.1
H37A C37 H37B 107.8
C43 C38 C37 113.36(19)
C43 C38 C39 110.94(18)
C37 C38 C39 112.79(19)
C43 C38 H38 106.4
C37 C38 H38 106.4
C39 C38 H38 106.4
C33 C39 C40 112.26(19)
C33 C39 C38 109.11(17)
C40 C39 C38 108.2(2)
C33 C39 H39 109.1
C40 C39 H39 109.1
C38 C39 H39 109.1
C39 C40 C41 111.5(2)
C39 C40 H40A 109.3
C41 C40 H40A 109.3
C39 C40 H40B 109.3
C41 C40 H40B 109.3
H40A C40 H40B 108.0
C42 C41 C40 115.4(2)
C42 C41 H41A 108.4
C40 C41 H41A 108.4
C42 C41 H41B 108.4
C40 C41 H41B 108.4
H41A C41 H41B 107.5
C43 C42 C47 119.2(2)
C43 C42 C41 121.8(2)
C47 C42 C41 118.9(2)
C44 C43 C42 117.8(2)
C44 C43 C38 121.8(2)
C42 C43 C38 120.4(2)
C45 C44 C43 122.2(2)
C45 C44 H44 118.9
C43 C44 H44 118.9
C46 C45 C44 119.0(3)
C46 C45 H45 120.5
C44 C45 H45 120.5
C47 C46 C45 120.3(3)
C47 C46 O4 117.3(2)
C45 C46 O4 122.4(3)
C46 C47 C42 121.4(2)
C46 C47 H47 119.3
C42 C47 H47 119.3
O4 C48 H48A 109.5
O4 C48 H48B 109.5
H48A C48 H48B 109.5
O4 C48 H48C 109.5
H48A C48 H48C 109.5
H48B C48 H48C 109.5
C49 O5 H5 109.5
C60 O6 H6 109.5
C94 O7 C96 117.4(2)
C76 O8 C78 117.37(19)
O5 C49 C50 110.05(19)
O5 C49 C61 108.98(18)
C50 C49 C61 107.58(18)
O5 C49 C64 115.43(18)
C50 C49 C64 111.68(18)
C61 C49 C64 102.58(18)
C51 C50 C49 170.8(2)
C50 C51 C52 173.8(2)
C57 C52 C53 116.6(2)
C57 C52 C51 121.7(2)
C53 C52 C51 121.6(2)
F6 C53 C54 119.1(2)
F6 C53 C52 119.3(2)
C54 C53 C52 121.7(2)
F5 C54 C53 119.1(2)
F5 C54 C55 119.4(2)
C53 C54 C55 121.5(2)
C56 C55 C54 116.8(2)
C56 C55 C58 122.0(2)
C54 C55 C58 121.2(2)
F7 C56 C57 119.1(2)
F7 C56 C55 119.3(2)
C57 C56 C55 121.6(2)
F8 C57 C56 119.1(2)
F8 C57 C52 119.1(2)
C56 C57 C52 121.8(2)
C59 C58 C55 178.7(3)
C58 C59 C60 176.9(3)
O6 C60 C59 107.9(2)
O6 C60 C82 111.36(18)
C59 C60 C82 110.7(2)
O6 C60 C79 112.9(2)
C59 C60 C79 111.13(19)
C82 C60 C79 102.77(19)
C49 C61 C62 105.27(18)
C49 C61 H61A 110.7
C62 C61 H61A 110.7
C49 C61 H61B 110.7
C62 C61 H61B 110.7
H61A C61 H61B 108.8
C63 C62 C61 104.44(19)
C63 C62 H62A 110.9
C61 C62 H62A 110.9
C63 C62 H62B 110.9
C61 C62 H62B 110.9
H62A C62 H62B 108.9
C69 C63 C64 112.05(19)
C69 C63 C62 119.32(19)
C64 C63 C62 104.47(19)
C69 C63 H63 106.8
C64 C63 H63 106.8
C62 C63 H63 106.8
C63 C64 C66 109.48(18)
C63 C64 C65 111.40(19)
C66 C64 C65 110.97(19)
C63 C64 C49 99.71(17)
C66 C64 C49 116.92(19)
C65 C64 C49 107.86(18)
C64 C65 H65A 109.5
C64 C65 H65B 109.5
H65A C65 H65B 109.5
C64 C65 H65C 109.5
H65A C65 H65C 109.5
H65B C65 H65C 109.5
C64 C66 C67 110.93(18)
C64 C66 H66A 109.5
C67 C66 H66A 109.5
C64 C66 H66B 109.5
C67 C66 H66B 109.5
H66A C66 H66B 108.0
C68 C67 C66 112.89(18)
C68 C67 H67A 109.0
C66 C67 H67A 109.0
C68 C67 H67B 109.0
C66 C67 H67B 109.0
H67A C67 H67B 107.8
C73 C68 C67 113.02(18)
C73 C68 C69 109.53(18)
C67 C68 C69 113.90(18)
C73 C68 H68 106.6
C67 C68 H68 106.6
C69 C68 H68 106.6
C70 C69 C63 112.45(19)
C70 C69 C68 107.87(19)
C63 C69 C68 109.23(18)
C70 C69 H69 109.1
C63 C69 H69 109.1
C68 C69 H69 109.1
C69 C70 C71 110.7(2)
C69 C70 H70A 109.5
C71 C70 H70A 109.5
C69 C70 H70B 109.5
C71 C70 H70B 109.5
H70A C70 H70B 108.1
C72 C71 C70 114.1(2)
C72 C71 H71A 108.7
C70 C71 H71A 108.7
C72 C71 H71B 108.7
C70 C71 H71B 108.7
H71A C71 H71B 107.6
C73 C72 C77 120.4(2)
C73 C72 C71 122.2(2)
C77 C72 C71 117.4(2)
C72 C73 C74 117.8(2)
C72 C73 C68 120.8(2)
C74 C73 C68 121.3(2)
C75 C74 C73 121.9(2)
C75 C74 H74 119.0
C73 C74 H74 119.0
C74 C75 C76 119.7(2)
C74 C75 H75 120.2
C76 C75 H75 120.2
O8 C76 C77 125.2(2)
O8 C76 C75 115.1(2)
C77 C76 C75 119.7(2)
C76 C77 C72 120.4(2)
C76 C77 H77 119.8
C72 C77 H77 119.8
O8 C78 H78A 109.5
O8 C78 H78B 109.5
H78A C78 H78B 109.5
O8 C78 H78C 109.5
H78A C78 H78C 109.5
H78B C78 H78C 109.5
C80 C79 C60 106.73(19)
C80 C79 H79A 110.4
C60 C79 H79A 110.4
C80 C79 H79B 110.4
C60 C79 H79B 110.4
H79A C79 H79B 108.6
C81 C80 C79 103.72(19)
C81 C80 H80A 111.0
C79 C80 H80A 111.0
C81 C80 H80B 111.0
C79 C80 H80B 111.0
H80A C80 H80B 109.0
C87 C81 C80 118.5(2)
C87 C81 C82 113.70(18)
C80 C81 C82 103.44(19)
C87 C81 H81 106.9
C80 C81 H81 106.9
C82 C81 H81 106.9
C84 C82 C83 109.92(19)
C84 C82 C81 108.0(2)
C83 C82 C81 113.58(19)
C84 C82 C60 117.35(19)
C83 C82 C60 107.3(2)
C81 C82 C60 100.54(18)
C82 C83 H83A 109.5
C82 C83 H83B 109.5
H83A C83 H83B 109.5
C82 C83 H83C 109.5
H83A C83 H83C 109.5
H83B C83 H83C 109.5
C82 C84 C85 111.2(2)
C82 C84 H84A 109.4
C85 C84 H84A 109.4
C82 C84 H84B 109.4
C85 C84 H84B 109.4
H84A C84 H84B 108.0
C84 C85 C86 112.39(19)
C84 C85 H85A 109.1
C86 C85 H85A 109.1
C84 C85 H85B 109.1
C86 C85 H85B 109.1
H85A C85 H85B 107.9
C91 C86 C85 113.97(19)
C91 C86 C87 111.00(19)
C85 C86 C87 110.4(2)
C91 C86 H86 107.0
C85 C86 H86 107.0
C87 C86 H86 107.0
C81 C87 C88 113.21(19)
C81 C87 C86 109.41(19)
C88 C87 C86 108.51(19)
C81 C87 H87 108.5
C88 C87 H87 108.5
C86 C87 H87 108.5
C89 C88 C87 110.32(19)
C89 C88 H88A 109.6
C87 C88 H88A 109.6
C89 C88 H88B 109.6
C87 C88 H88B 109.6
H88A C88 H88B 108.1
C90 C89 C88 113.8(2)
C90 C89 H89A 108.8
C88 C89 H89A 108.8
C90 C89 H89B 108.8
C88 C89 H89B 108.8
H89A C89 H89B 107.7
C91 C90 C95 120.3(2)
C91 C90 C89 122.2(2)
C95 C90 C89 117.5(2)
C90 C91 C92 117.5(2)
C90 C91 C86 121.1(2)
C92 C91 C86 121.4(2)
C93 C92 C91 122.5(2)
C93 C92 H92 118.8
C91 C92 H92 118.8
C92 C93 C94 119.2(2)
C92 C93 H93 120.4
C94 C93 H93 120.4
C95 C94 O7 124.8(2)
C95 C94 C93 119.7(2)
O7 C94 C93 115.6(2)
C94 C95 C90 120.8(2)
C94 C95 H95 119.6
C90 C95 H95 119.6
O7 C96 H96A 109.5
O7 C96 H96B 109.5
H96A C96 H96B 109.5
O7 C96 H96C 109.5
H96A C96 H96C 109.5
H96B C96 H96C 109.5

loop_
_geom_bond_atom_site_label_1
_geom_bond_atom_site_label_2
_geom_bond_distance
F1 C9 1.348(3)
F2 C8 1.348(3)
F3 C6 1.340(3)
F4 C5 1.349(2)
O1 C1 1.434(3)
O1 H1 0.8400
O2 C12 1.421(3)
O2 H2 0.8400
O3 C28 1.380(3)
O3 C30 1.422(3)
O4 C46 1.414(3)
O4 C48 1.429(4)
C1 C2 1.476(3)
C1 C13 1.557(4)
C1 C16 1.561(3)
C2 C3 1.193(3)
C3 C4 1.434(3)
C4 C9 1.391(3)
C4 C5 1.393(3)
C5 C6 1.374(3)
C6 C7 1.402(3)
C7 C8 1.392(3)
C7 C10 1.422(3)
C8 C9 1.381(3)
C10 C11 1.196(3)
C11 C12 1.483(3)
C12 C34 1.547(3)
C12 C31 1.570(3)
C13 C14 1.548(4)
C13 H13A 0.9900
C13 H13B 0.9900
C14 C15 1.538(3)
C14 H14A 0.9900
C14 H14B 0.9900
C15 C21 1.526(3)
C15 C16 1.534(3)
C15 H15 1.0000
C16 C18 1.531(3)
C16 C17 1.540(3)
C17 H17A 0.9800
C17 H17B 0.9800
C17 H17C 0.9800
C18 C19 1.535(3)
C18 H18A 0.9900
C18 H18B 0.9900
C19 C20 1.541(3)
C19 H19A 0.9900
C19 H19B 0.9900
C20 C25 1.530(3)
C20 C21 1.541(3)
C20 H20 1.0000
C21 C22 1.527(3)
C21 H21 1.0000
C22 C23 1.520(3)
C22 H22A 0.9900
C22 H22B 0.9900
C23 C24 1.512(3)
C23 H23A 0.9900
C23 H23B 0.9900
C24 C29 1.402(3)
C24 C25 1.401(3)
C25 C26 1.398(3)
C26 C27 1.380(3)
C26 H26 0.9500
C27 C28 1.397(3)
C27 H27 0.9500
C28 C29 1.377(3)
C29 H29 0.9500
C30 H30A 0.9800
C30 H30B 0.9800
C30 H30C 0.9800
C31 C32 1.547(4)
C31 H31A 0.9900
C31 H31B 0.9900
C32 C33 1.536(3)
C32 H32A 0.9900
C32 H32B 0.9900
C33 C39 1.518(3)
C33 C34 1.536(3)
C33 H33 1.0000
C34 C36 1.525(3)
C34 C35 1.534(3)
C35 H35A 0.9800
C35 H35B 0.9800
C35 H35C 0.9800
C36 C37 1.539(3)
C36 H36A 0.9900
C36 H36B 0.9900
C37 C38 1.541(3)
C37 H37A 0.9900
C37 H37B 0.9900
C38 C43 1.532(3)
C38 C39 1.545(3)
C38 H38 1.0000
C39 C40 1.524(3)
C39 H39 1.0000
C40 C41 1.531(4)
C40 H40A 0.9900
C40 H40B 0.9900
C41 C42 1.507(4)
C41 H41A 0.9900
C41 H41B 0.9900
C42 C43 1.403(3)
C42 C47 1.407(4)
C43 C44 1.396(3)
C44 C45 1.395(4)
C44 H44 0.9500
C45 C46 1.374(4)
C45 H45 0.9500
C46 C47 1.369(4)
C47 H47 0.9500
C48 H48A 0.9800
C48 H48B 0.9800
C48 H48C 0.9800
F5 C54 1.345(3)
F6 C53 1.342(3)
F7 C56 1.344(3)
F8 C57 1.346(2)
O5 C49 1.438(3)
O5 H5 0.8400
O6 C60 1.420(3)
O6 H6 0.8400
O7 C94 1.384(3)
O7 C96 1.411(3)
O8 C76 1.379(3)
O8 C78 1.419(3)
C49 C50 1.490(3)
C49 C61 1.546(3)
C49 C64 1.549(3)
C50 C51 1.190(3)
C51 C52 1.425(3)
C52 C57 1.393(3)
C52 C53 1.395(3)
C53 C54 1.378(3)
C54 C55 1.395(3)
C55 C56 1.394(3)
C55 C58 1.433(3)
C56 C57 1.376(3)
C58 C59 1.195(3)
C59 C60 1.480(3)
C60 C82 1.556(3)
C60 C79 1.572(3)
C61 C62 1.560(3)
C61 H61A 0.9900
C61 H61B 0.9900
C62 C63 1.552(3)
C62 H62A 0.9900
C62 H62B 0.9900
C63 C69 1.528(3)
C63 C64 1.534(3)
C63 H63 1.0000
C64 C66 1.532(3)
C64 C65 1.537(3)
C65 H65A 0.9800
C65 H65B 0.9800
C65 H65C 0.9800
C66 C67 1.539(3)
C66 H66A 0.9900
C66 H66B 0.9900
C67 C68 1.534(3)
C67 H67A 0.9900
C67 H67B 0.9900
C68 C73 1.530(3)
C68 C69 1.545(3)
C68 H68 1.0000
C69 C70 1.523(3)
C69 H69 1.0000
C70 C71 1.526(3)
C70 H70A 0.9900
C70 H70B 0.9900
C71 C72 1.520(3)
C71 H71A 0.9941
C71 H71B 0.9941
C72 C73 1.390(3)
C72 C77 1.408(3)
C73 C74 1.406(3)
C74 C75 1.379(3)
C74 H74 0.9500
C75 C76 1.392(3)
C75 H75 0.9500
C76 C77 1.383(3)
C77 H77 0.9500
C78 H78A 0.9800
C78 H78B 0.9800
C78 H78C 0.9800
C79 C80 1.555(4)
C79 H79A 0.9900
C79 H79B 0.9900
C80 C81 1.534(3)
C80 H80A 0.9900
C80 H80B 0.9900
C81 C87 1.518(3)
C81 C82 1.545(3)
C81 H81 1.0000
C82 C84 1.529(3)
C82 C83 1.535(3)
C83 H83A 0.9800
C83 H83B 0.9800
C83 H83C 0.9800
C84 C85 1.539(3)
C84 H84A 0.9277
C84 H84B 0.9277
C85 C86 1.540(3)
C85 H85A 0.9900
C85 H85B 0.9900
C86 C91 1.528(3)
C86 C87 1.543(3)
C86 H86 1.0000
C87 C88 1.531(3)
C87 H87 1.0000
C88 C89 1.526(4)
C88 H88A 0.9900
C88 H88B 0.9900
C89 C90 1.515(3)
C89 H89A 0.9900
C89 H89B 0.9900
C90 C91 1.395(3)
C90 C95 1.404(4)
C91 C92 1.403(3)
C92 C93 1.381(4)
C92 H92 0.9500
C93 C94 1.392(4)
C93 H93 0.9500
C94 C95 1.382(4)
C95 H95 0.9500
C96 H96A 0.9800
C96 H96B 0.9800
C96 H96C 0.9800

loop_
_geom_torsion_atom_site_label_1
_geom_torsion_atom_site_label_2
_geom_torsion_atom_site_label_3
_geom_torsion_atom_site_label_4
_geom_torsion
C9 C4 C5 F4 179.2(2)
C3 C4 C5 F4 -3.8(3)
C9 C4 C5 C6 -2.7(3)
C3 C4 C5 C6 174.3(2)
F4 C5 C6 F3 -1.0(3)
C4 C5 C6 F3 -179.2(2)
F4 C5 C6 C7 177.9(2)
C4 C5 C6 C7 -0.3(3)
F3 C6 C7 C8 -178.5(2)
C5 C6 C7 C8 2.6(3)
F3 C6 C7 C10 2.8(3)
C5 C6 C7 C10 -176.1(2)
C6 C7 C8 F2 178.7(2)
C10 C7 C8 F2 -2.6(3)
C6 C7 C8 C9 -1.9(3)
C10 C7 C8 C9 176.8(2)
F2 C8 C9 F1 0.1(3)
C7 C8 C9 F1 -179.3(2)
F2 C8 C9 C4 178.3(2)
C7 C8 C9 C4 -1.1(4)
C5 C4 C9 F1 -178.5(2)
C3 C4 C9 F1 4.6(3)
C5 C4 C9 C8 3.4(3)
C3 C4 C9 C8 -173.6(2)
C10 C11 C12 C31 -8(7)
O1 C1 C13 C14 146.21(19)
C2 C1 C13 C14 -92.1(2)
C16 C1 C13 C14 24.7(2)
C1 C13 C14 C15 3.9(2)
C13 C14 C15 C21 -158.77(19)
C13 C14 C15 C16 -31.9(2)
C21 C15 C16 C18 -59.2(2)
C14 C15 C16 C18 170.02(18)
C21 C15 C16 C17 63.3(2)
C14 C15 C16 C17 -67.5(2)
C21 C15 C16 C1 177.81(18)
C14 C15 C16 C1 47.0(2)
O1 C1 C16 C18 81.7(2)
C2 C1 C16 C18 -44.4(3)
C13 C1 C16 C18 -160.96(19)
O1 C1 C16 C15 -160.95(19)
C2 C1 C16 C15 73.0(2)
C13 C1 C16 C15 -43.6(2)
O1 C1 C16 C17 -42.8(3)
C2 C1 C16 C17 -168.8(2)
C13 C1 C16 C17 74.6(2)
C15 C16 C18 C19 55.8(2)
C17 C16 C18 C19 -68.5(2)
C1 C16 C18 C19 168.04(18)
C16 C18 C19 C20 -55.0(2)
C18 C19 C20 C25 -179.48(18)
C18 C19 C20 C21 54.7(2)
C16 C15 C21 C22 179.01(18)
C14 C15 C21 C22 -58.5(3)
C16 C15 C21 C20 58.5(2)
C14 C15 C21 C20 -179.07(18)
C25 C20 C21 C15 177.90(17)
C19 C20 C21 C15 -55.0(2)
C25 C20 C21 C22 55.0(2)
C19 C20 C21 C22 -177.86(17)
C15 C21 C22 C23 174.6(2)
C20 C21 C22 C23 -64.9(2)
C21 C22 C23 C24 41.1(3)
C22 C23 C24 C29 171.3(2)
C22 C23 C24 C25 -9.0(3)
C29 C24 C25 C26 -1.4(3)
C23 C24 C25 C26 178.9(2)
C29 C24 C25 C20 -179.99(19)
C23 C24 C25 C20 0.4(3)
C19 C20 C25 C26 31.6(3)
C21 C20 C25 C26 157.72(19)
C19 C20 C25 C24 -149.9(2)
C21 C20 C25 C24 -23.8(3)
C24 C25 C26 C27 1.3(3)
C20 C25 C26 C27 179.9(2)
C25 C26 C27 C28 -1.0(3)
C30 O3 C28 C29 3.4(3)
C30 O3 C28 C27 -177.0(2)
C26 C27 C28 C29 0.7(3)
C26 C27 C28 O3 -178.9(2)
O3 C28 C29 C24 178.7(2)
C27 C28 C29 C24 -0.9(3)
C25 C24 C29 C28 1.3(3)
C23 C24 C29 C28 -179.1(2)
O2 C12 C31 C32 145.5(2)
C11 C12 C31 C32 -92.3(2)
C34 C12 C31 C32 25.4(2)
C12 C31 C32 C33 2.9(3)
C31 C32 C33 C39 -158.3(2)
C31 C32 C33 C34 -30.6(2)
C39 C33 C34 C36 -59.6(2)
C32 C33 C34 C36 169.15(18)
C39 C33 C34 C35 63.4(2)
C32 C33 C34 C35 -67.8(2)
C39 C33 C34 C12 177.49(18)
C32 C33 C34 C12 46.3(2)
O2 C12 C34 C36 76.8(3)
C11 C12 C34 C36 -45.4(3)
C31 C12 C34 C36 -161.07(19)
O2 C12 C34 C35 -47.1(2)
C11 C12 C34 C35 -169.30(18)
C31 C12 C34 C35 75.0(2)
O2 C12 C34 C33 -165.39(18)
C11 C12 C34 C33 72.4(2)
C31 C12 C34 C33 -43.3(2)
C35 C34 C36 C37 -69.4(2)
C33 C34 C36 C37 55.5(2)
C12 C34 C36 C37 168.03(19)
C34 C36 C37 C38 -52.8(3)
C36 C37 C38 C43 178.48(19)
C36 C37 C38 C39 51.3(3)
C34 C33 C39 C40 177.09(19)
C32 C33 C39 C40 -59.4(3)
C34 C33 C39 C38 57.1(2)
C32 C33 C39 C38 -179.4(2)
C43 C38 C39 C33 179.41(18)
C37 C38 C39 C33 -52.2(2)
C43 C38 C39 C40 57.0(2)
C37 C38 C39 C40 -174.61(18)
C33 C39 C40 C41 177.1(2)
C38 C39 C40 C41 -62.4(3)
C39 C40 C41 C42 37.4(3)
C40 C41 C42 C43 -7.2(4)
C40 C41 C42 C47 175.0(2)
C47 C42 C43 C44 0.5(4)
C41 C42 C43 C44 -177.3(2)
C47 C42 C43 C38 -179.3(2)
C41 C42 C43 C38 2.9(4)
C37 C38 C43 C44 23.9(3)
C39 C38 C43 C44 152.0(2)
C37 C38 C43 C42 -156.3(2)
C39 C38 C43 C42 -28.2(3)
C42 C43 C44 C45 -1.4(4)
C38 C43 C44 C45 178.4(2)
C43 C44 C45 C46 0.8(4)
C44 C45 C46 C47 0.7(4)
C44 C45 C46 O4 179.2(3)
C48 O4 C46 C47 -145.0(3)
C48 O4 C46 C45 36.5(4)
C45 C46 C47 C42 -1.6(4)
O4 C46 C47 C42 179.9(3)
C43 C42 C47 C46 0.9(4)
C41 C42 C47 C46 178.8(3)
C51 C52 C53 F6 -4.6(3)
C57 C52 C53 C54 -2.2(3)
C51 C52 C53 C54 174.0(2)
F6 C53 C54 F5 0.0(3)
C52 C53 C54 F5 -178.5(2)
F6 C53 C54 C55 -179.7(2)
C52 C53 C54 C55 1.7(4)
F5 C54 C55 C56 -179.8(2)
C53 C54 C55 C56 0.0(3)
F5 C54 C55 C58 0.6(3)
C53 C54 C55 C58 -179.6(2)
C54 C55 C56 F7 -179.48(19)
C58 C55 C56 F7 0.1(3)
C54 C55 C56 C57 -1.1(3)
C58 C55 C56 C57 178.5(2)
F7 C56 C57 F8 0.5(3)
C55 C56 C57 F8 -177.9(2)
F7 C56 C57 C52 179.0(2)
C55 C56 C57 C52 0.7(3)
C53 C52 C57 F8 179.52(19)
C51 C52 C57 F8 3.4(3)
C53 C52 C57 C56 1.0(3)
C51 C52 C57 C56 -175.1(2)
O5 C49 C61 C62 154.72(19)
C50 C49 C61 C62 -86.0(2)
C64 C49 C61 C62 31.9(2)
C49 C61 C62 C63 -4.3(2)
C61 C62 C63 C69 -151.5(2)
C61 C62 C63 C64 -25.3(2)
C69 C63 C64 C66 -61.5(2)
C62 C63 C64 C66 167.93(18)
C69 C63 C64 C65 61.6(2)
C62 C63 C64 C65 -68.9(2)
C69 C63 C64 C49 175.28(18)
C62 C63 C64 C49 44.7(2)
O5 C49 C64 C63 -165.35(18)
C50 C49 C64 C63 68.0(2)
C61 C49 C64 C63 -47.0(2)
O5 C49 C64 C66 76.9(3)
C50 C49 C64 C66 -49.8(3)
C61 C49 C64 C66 -164.78(19)
O5 C49 C64 C65 -49.0(3)
C50 C49 C64 C65 -175.7(2)
C61 C49 C64 C65 69.4(2)
C63 C64 C66 C67 57.0(2)
C65 C64 C66 C67 -66.4(2)
C49 C64 C66 C67 169.36(19)
C64 C66 C67 C68 -51.6(2)
C66 C67 C68 C73 175.03(18)
C66 C67 C68 C69 49.2(2)
C64 C63 C69 C70 177.05(19)
C62 C63 C69 C70 -60.5(3)
C64 C63 C69 C68 57.3(2)
C62 C63 C69 C68 179.8(2)
C73 C68 C69 C70 58.9(2)
C67 C68 C69 C70 -173.41(18)
C73 C68 C69 C63 -178.58(18)
C67 C68 C69 C63 -50.9(2)
C63 C69 C70 C71 173.83(19)
C68 C69 C70 C71 -65.7(2)
C69 C70 C71 C72 38.8(3)
C70 C71 C72 C73 -6.8(3)
C70 C71 C72 C77 175.1(2)
C77 C72 C73 C74 0.2(3)
C71 C72 C73 C74 -177.8(2)
C77 C72 C73 C68 179.9(2)
C71 C72 C73 C68 1.8(3)
C67 C68 C73 C72 -156.2(2)
C69 C68 C73 C72 -28.1(3)
C67 C68 C73 C74 23.4(3)
C69 C68 C73 C74 151.5(2)
C72 C73 C74 C75 0.6(3)
C68 C73 C74 C75 -179.0(2)
C73 C74 C75 C76 -1.1(4)
C78 O8 C76 C77 -3.8(3)
C78 O8 C76 C75 176.7(2)
C74 C75 C76 O8 -179.6(2)
C74 C75 C76 C77 0.8(3)
O8 C76 C77 C72 -179.5(2)
C75 C76 C77 C72 0.0(3)
C73 C72 C77 C76 -0.5(3)
C71 C72 C77 C76 177.7(2)
O6 C60 C79 C80 139.4(2)
C59 C60 C79 C80 -99.1(2)
C82 C60 C79 C80 19.3(2)
C60 C79 C80 C81 9.8(2)
C79 C80 C81 C87 -162.65(19)
C79 C80 C81 C82 -35.8(2)
C87 C81 C82 C84 -58.7(2)
C80 C81 C82 C84 171.57(18)
C87 C81 C82 C83 63.5(3)
C80 C81 C82 C83 -66.2(2)
C87 C81 C82 C60 177.85(19)
C80 C81 C82 C60 48.1(2)
O6 C60 C82 C84 81.5(3)
C59 C60 C82 C84 -38.6(3)
C79 C60 C82 C84 -157.4(2)
O6 C60 C82 C83 -42.8(2)
C59 C60 C82 C83 -162.9(2)
C79 C60 C82 C83 78.4(2)
O6 C60 C82 C81 -161.78(18)
C59 C60 C82 C81 78.1(2)
C79 C60 C82 C81 -40.6(2)
C83 C82 C84 C85 -68.6(3)
C81 C82 C84 C85 55.8(2)
C60 C82 C84 C85 168.42(19)
C82 C84 C85 C86 -56.5(3)
C84 C85 C86 C91 -179.3(2)
C84 C85 C86 C87 55.0(3)
C80 C81 C87 C88 -58.7(3)
C82 C81 C87 C88 179.48(19)
C80 C81 C87 C86 -179.90(19)
C82 C81 C87 C86 58.3(2)
C91 C86 C87 C81 178.08(18)
C85 C86 C87 C81 -54.5(2)
C91 C86 C87 C88 54.1(2)
C85 C86 C87 C88 -178.49(19)
C81 C87 C88 C89 172.75(19)
C86 C87 C88 C89 -65.6(2)
C87 C88 C89 C90 42.3(3)
C88 C89 C90 C91 -9.1(3)
C88 C89 C90 C95 171.1(2)
C95 C90 C91 C92 -2.0(3)
C89 C90 C91 C92 178.2(2)
C95 C90 C91 C86 178.5(2)
C89 C90 C91 C86 -1.2(3)
C85 C86 C91 C90 -147.2(2)
C87 C86 C91 C90 -21.8(3)
C85 C86 C91 C92 33.3(3)
C87 C86 C91 C92 158.8(2)
C90 C91 C92 C93 1.7(4)
C86 C91 C92 C93 -178.9(2)
C91 C92 C93 C94 0.2(4)
C96 O7 C94 C95 1.3(4)
C96 O7 C94 C93 -179.3(2)
C92 C93 C94 C95 -1.7(4)
C92 C93 C94 O7 178.9(2)
O7 C94 C95 C90 -179.3(2)
C93 C94 C95 C90 1.3(4)
C91 C90 C95 C94 0.6(4)
C89 C90 C95 C94 -179.6(2)
